data_4112607
loop_
_publ_author_name
'Vincent J. Catalano'
'Mark A. Malwitz'

_publ_section_title
;
 Mixed-Metal Metallocryptands. Short Metal-Metal Separations Strengthened
 by a Dipolar Interaction
;
_journal_name_full 'Journal of the American Chemical Society'
_journal_page_first 6560
_journal_page_last 6561
_journal_paper_doi 10.1021/ja048800n
_journal_volume 126
_journal_year 2004
_chemical_formula_sum 'C112 H84 Au Cl10 F12 N6 P8 Pd Tl'
_chemical_formula_weight 2851.85
_chemical_name_common 1.(PF6)2.2CHCl3.2CH2Cl2
_chemical_name_systematic
; 
 ? 
;
_space_group_IT_number 14
_symmetry_cell_setting monoclinic
_symmetry_space_group_name_Hall '-P 2yn'
_symmetry_space_group_name_H-M 'P 1 21/n 1'
_atom_sites_solution_hydrogens geom
_atom_sites_solution_primary direct
_atom_sites_solution_secondary difmap
_audit_creation_method SHELXL-97
_cell_angle_alpha 90.00
_cell_angle_beta 90.0200(10)
_cell_angle_gamma 90.00
_cell_formula_units_Z 4
_cell_length_a 17.1939(5)
_cell_length_b 30.6021(8)
_cell_length_c 20.6077(6)
_cell_measurement_temperature 100(2)
_cell_volume 10843.1(5)
_computing_cell_refinement 'Bruker SMART'
_computing_data_collection 'Bruker SMART'
_computing_data_reduction 'Bruker SAINT'
_computing_molecular_graphics 'Bruker SHELXTL'
_computing_publication_material 'Bruker SHELXTL'
_computing_structure_refinement 'SHELXL-97 (Sheldrick, 1997)'
_computing_structure_solution 'SHELXS-97 (Sheldrick, 1990)'
_diffrn_ambient_temperature 100(2)
_diffrn_measured_fraction_theta_full 0.999
_diffrn_measured_fraction_theta_max 0.999
_diffrn_measurement_device_type 'CCD area detector'
_diffrn_measurement_method 'phi and omega scans'
_diffrn_radiation_monochromator graphite
_diffrn_radiation_source 'fine-focus sealed tube'
_diffrn_radiation_type MoK\a
_diffrn_radiation_wavelength 0.71073
_diffrn_reflns_av_R_equivalents 0.0377
_diffrn_reflns_av_sigmaI/netI 0.0338
_diffrn_reflns_limit_h_max 22
_diffrn_reflns_limit_h_min -22
_diffrn_reflns_limit_k_max 39
_diffrn_reflns_limit_k_min -39
_diffrn_reflns_limit_l_max 26
_diffrn_reflns_limit_l_min -26
_diffrn_reflns_number 114960
_diffrn_reflns_theta_full 27.50
_diffrn_reflns_theta_max 27.50
_diffrn_reflns_theta_min 1.78
_exptl_absorpt_coefficient_mu 3.434
_exptl_absorpt_correction_type SADABS
_exptl_crystal_colour red
_exptl_crystal_density_diffrn 1.747
_exptl_crystal_description block
_exptl_crystal_F_000 5608
_exptl_crystal_size_max .367
_exptl_crystal_size_mid .558
_exptl_crystal_size_min .63
_refine_diff_density_max 6.068
_refine_diff_density_min -8.220
_refine_diff_density_rms 0.411
_refine_ls_extinction_method none
_refine_ls_goodness_of_fit_ref 5.671
_refine_ls_hydrogen_treatment mixed
_refine_ls_matrix_type full
_refine_ls_number_parameters 1367
_refine_ls_number_reflns 24901
_refine_ls_number_restraints 2
_refine_ls_restrained_S_all 5.672
_refine_ls_R_factor_all 0.1605
_refine_ls_R_factor_gt 0.1572
_refine_ls_shift/su_max 13.397
_refine_ls_shift/su_mean 0.459
_refine_ls_structure_factor_coef Fsqd
_refine_ls_weighting_details 'calc w=1/[\s^2^(Fo^2^)+(0.0289P)^2^+20.5655P] where P=(Fo^2^+2Fc^2^)/3'
_refine_ls_weighting_scheme calc
_refine_ls_wR_factor_gt 0.3925
_refine_ls_wR_factor_ref 0.3930
_reflns_number_gt 23600
_reflns_number_total 24901
_reflns_threshold_expression >2sigma(I)
_cod_data_source_file ja048800nsi20040227_034945_2.cif
_cod_data_source_block unr05s
_cod_database_code 4112607

loop_
_symmetry_equiv_pos_as_xyz
'x, y, z'
'-x+1/2, y+1/2, -z+1/2'
'-x, -y, -z'
'x-1/2, -y-1/2, z-1/2'

loop_
_atom_site_label
_atom_site_type_symbol
_atom_site_fract_x
_atom_site_fract_y
_atom_site_fract_z
_atom_site_U_iso_or_equiv
_atom_site_adp_type
_atom_site_occupancy
_atom_site_symmetry_multiplicity
_atom_site_calc_flag
_atom_site_refinement_flags
Au1 Au 0.5250(2) 0.17391(13) 0.4251(2) 0.0082(6) Uani 0.481(6) 1 d PD
Au2 Au 0.5220(4) 0.33055(10) 0.5751(3) 0.0107(5) Uani 0.519(6) 1 d PD
Pd1 Pd 0.5119(5) 0.1790(3) 0.4307(5) 0.0082(6) Uani 0.519(6) 1 d PD
Pd2 Pd 0.5205(9) 0.3217(3) 0.5755(7) 0.0107(5) Uani 0.481(6) 1 d PD
Tl1 Tl 0.53184(5) 0.25069(3) 0.50266(5) 0.0370(2) Uani 1 1 d D
P1 P 0.3874(2) 0.16301(14) 0.4430(2) 0.0168(8) Uani 1 1 d .
P2 P 0.5787(2) 0.30020(14) 0.6699(2) 0.0163(8) Uani 1 1 d .
P3 P 0.6071(2) 0.13552(14) 0.4949(2) 0.0184(8) Uani 1 1 d .
P4 P 0.6086(2) 0.36744(14) 0.5093(2) 0.0184(8) Uani 1 1 d .
P5 P 0.5788(2) 0.20219(14) 0.3321(2) 0.0160(8) Uani 1 1 d .
P6 P 0.3884(2) 0.33692(12) 0.5627(2) 0.0137(8) Uani 1 1 d .
P7 P 0.5641(3) 0.38487(16) 0.0573(2) 0.0233(9) Uani 1 1 d .
P8 P 0.5634(3) 0.11668(16) 0.9406(2) 0.0238(10) Uani 1 1 d .
N1 N 0.4101(8) 0.1731(5) 0.5699(7) 0.022(3) Uani 1 1 d .
N2 N 0.4954(8) 0.2267(4) 0.6567(6) 0.013(3) Uani 1 1 d .
N3 N 0.7009(8) 0.2064(5) 0.5015(8) 0.022(3) Uani 1 1 d .
N4 N 0.7015(8) 0.2971(5) 0.5076(8) 0.023(3) Uani 1 1 d .
N5 N 0.4952(8) 0.2767(5) 0.3471(7) 0.021(3) Uani 1 1 d .
N6 N 0.4109(8) 0.3232(4) 0.4359(7) 0.015(3) Uani 1 1 d .
F1 F 0.4879(8) 0.3690(5) 0.0931(7) 0.058(4) Uani 1 1 d .
F2 F 0.5231(11) 0.4300(6) 0.0377(10) 0.096(6) Uani 1 1 d .
F3 F 0.5294(11) 0.3654(7) -0.0096(7) 0.091(6) Uani 1 1 d .
F4 F 0.6385(8) 0.4020(6) 0.0193(9) 0.074(5) Uani 1 1 d .
F5 F 0.6041(11) 0.3396(6) 0.0733(12) 0.104(7) Uani 1 1 d .
F6 F 0.5994(13) 0.4047(7) 0.1196(9) 0.093(6) Uani 1 1 d .
F7 F 0.4888(9) 0.1439(7) 0.9164(8) 0.075(5) Uani 1 1 d .
F8 F 0.5120(9) 0.0902(6) 0.9864(8) 0.069(4) Uani 1 1 d .
F9 F 0.5395(12) 0.0846(6) 0.8798(9) 0.081(5) Uani 1 1 d .
F10 F 0.6371(8) 0.0892(5) 0.9615(9) 0.071(5) Uani 1 1 d .
F11 F 0.6154(10) 0.1441(5) 0.8906(10) 0.077(5) Uani 1 1 d .
F12 F 0.5830(16) 0.1509(6) 0.9935(10) 0.107(8) Uani 1 1 d .
C1 C 0.3658(9) 0.1544(5) 0.5274(9) 0.019(3) Uani 1 1 d .
C2 C 0.3102(10) 0.1223(6) 0.5482(10) 0.023(4) Uani 1 1 d .
H2 H 0.2798 0.1067 0.5174 0.028 Uiso 1 1 calc R
C3 C 0.3015(10) 0.1145(5) 0.6128(10) 0.022(4) Uani 1 1 d .
H3 H 0.2633 0.0944 0.6276 0.027 Uiso 1 1 calc R
C4 C 0.3511(9) 0.1371(6) 0.6592(9) 0.022(4) Uani 1 1 d .
C5 C 0.4034(9) 0.1681(5) 0.6329(8) 0.017(3) Uani 1 1 d .
C6 C 0.4522(9) 0.1904(5) 0.6785(9) 0.018(3) Uani 1 1 d .
C7 C 0.4499(10) 0.1800(6) 0.7455(10) 0.026(4) Uani 1 1 d .
C8 C 0.4973(11) 0.2023(6) 0.7892(9) 0.025(4) Uani 1 1 d .
H8 H 0.5007 0.1936 0.8334 0.030 Uiso 1 1 calc R
C9 C 0.5397(11) 0.2380(6) 0.7659(8) 0.025(4) Uani 1 1 d .
H9 H 0.5715 0.2544 0.7947 0.030 Uiso 1 1 calc R
C10 C 0.5353(9) 0.2497(6) 0.7006(8) 0.017(3) Uani 1 1 d .
C11 C 0.3484(11) 0.1252(6) 0.7263(10) 0.028(4) Uani 1 1 d .
H11 H 0.3135 0.1035 0.7418 0.033 Uiso 1 1 calc R
C12 C 0.3980(10) 0.1463(6) 0.7669(10) 0.029(4) Uani 1 1 d .
H12 H 0.3983 0.1384 0.8115 0.035 Uiso 1 1 calc R
C13 C 0.7014(10) 0.1626(6) 0.4987(10) 0.024(4) Uani 1 1 d .
C14 C 0.7716(11) 0.1377(6) 0.5010(11) 0.033(4) Uani 1 1 d .
H14 H 0.7703 0.1067 0.4989 0.039 Uiso 1 1 calc R
C15 C 0.8405(11) 0.1593(6) 0.5064(13) 0.042(6) Uani 1 1 d .
H15 H 0.8877 0.1433 0.5093 0.050 Uiso 1 1 calc R
C16 C 0.8418(12) 0.2057(7) 0.5076(14) 0.049(6) Uani 1 1 d .
C17 C 0.7699(10) 0.2277(6) 0.5081(10) 0.029(4) Uani 1 1 d .
C18 C 0.7703(11) 0.2746(6) 0.5100(9) 0.025(4) Uani 1 1 d .
C19 C 0.8427(12) 0.2984(7) 0.5108(12) 0.040(5) Uani 1 1 d .
C20 C 0.8429(12) 0.3424(7) 0.5126(11) 0.035(4) Uani 1 1 d .
H20 H 0.8905 0.3580 0.5158 0.042 Uiso 1 1 calc R
C21 C 0.7748(11) 0.3639(6) 0.5100(10) 0.031(4) Uani 1 1 d .
H21 H 0.7742 0.3949 0.5089 0.037 Uiso 1 1 calc R
C22 C 0.7060(10) 0.3409(5) 0.5088(9) 0.023(4) Uani 1 1 d .
C23 C 0.9125(13) 0.2301(8) 0.5131(14) 0.050(6) Uani 1 1 d .
H23 H 0.9603 0.2146 0.5151 0.060 Uiso 1 1 calc R
C24 C 0.9146(13) 0.2731(7) 0.5155(14) 0.049(6) Uani 1 1 d .
H24 H 0.9630 0.2877 0.5203 0.059 Uiso 1 1 calc R
C25 C 0.5355(10) 0.2552(5) 0.3042(10) 0.024(4) Uani 1 1 d .
C26 C 0.5419(11) 0.2666(6) 0.2367(10) 0.028(4) Uani 1 1 d .
H26 H 0.5748 0.2507 0.2082 0.034 Uiso 1 1 calc R
C27 C 0.4996(11) 0.3006(6) 0.2155(9) 0.026(4) Uani 1 1 d .
H27 H 0.5031 0.3095 0.1715 0.031 Uiso 1 1 calc R
C28 C 0.4508(11) 0.3226(6) 0.2581(9) 0.023(4) Uani 1 1 d .
C29 C 0.4526(10) 0.3107(5) 0.3254(9) 0.021(4) Uani 1 1 d .
C30 C 0.4040(9) 0.3344(5) 0.3705(8) 0.015(3) Uani 1 1 d .
C31 C 0.3499(10) 0.3656(6) 0.3477(8) 0.021(3) Uani 1 1 d .
C32 C 0.2984(10) 0.3837(6) 0.3919(9) 0.024(4) Uani 1 1 d .
H32 H 0.2578 0.4023 0.3773 0.029 Uiso 1 1 calc R
C33 C 0.3059(10) 0.3750(6) 0.4556(10) 0.026(4) Uani 1 1 d .
H33 H 0.2715 0.3878 0.4862 0.032 Uiso 1 1 calc R
C34 C 0.3642(9) 0.3473(5) 0.4756(8) 0.017(3) Uani 1 1 d .
C35 C 0.3989(11) 0.3561(6) 0.2364(9) 0.026(4) Uani 1 1 d .
H35 H 0.3989 0.3652 0.1923 0.032 Uiso 1 1 calc R
C36 C 0.3504(10) 0.3744(5) 0.2791(9) 0.020(3) Uani 1 1 d .
H36 H 0.3134 0.3948 0.2630 0.024 Uiso 1 1 calc R
C37 C 0.3638(10) 0.1110(5) 0.4048(8) 0.020(3) Uani 1 1 d .
C38 C 0.4113(13) 0.0747(6) 0.4189(11) 0.033(5) Uani 1 1 d .
H38 H 0.4515 0.0773 0.4503 0.039 Uiso 1 1 calc R
C39 C 0.4000(15) 0.0354(7) 0.3874(12) 0.043(6) Uani 1 1 d .
H39 H 0.4296 0.0105 0.3995 0.051 Uiso 1 1 calc R
C40 C 0.349(2) 0.0327(8) 0.3414(12) 0.069(9) Uani 1 1 d .
H40 H 0.3458 0.0063 0.3173 0.083 Uiso 1 1 calc R
C41 C 0.3017(19) 0.0650(8) 0.3264(14) 0.057(7) Uani 1 1 d .
H41 H 0.2629 0.0600 0.2945 0.068 Uiso 1 1 calc R
C42 C 0.3061(14) 0.1066(7) 0.3557(11) 0.033(5) Uani 1 1 d .
H42 H 0.2728 0.1301 0.3436 0.040 Uiso 1 1 calc R
C43 C 0.3102(11) 0.1989(6) 0.4177(10) 0.030(4) Uani 1 1 d .
C44 C 0.2333(15) 0.1945(11) 0.4451(12) 0.065(8) Uani 1 1 d .
H44 H 0.2247 0.1730 0.4776 0.079 Uiso 1 1 calc R
C45 C 0.173(2) 0.2202(11) 0.4257(13) 0.076(9) Uani 1 1 d .
H45 H 0.1202 0.2149 0.4381 0.091 Uiso 1 1 calc R
C46 C 0.196(2) 0.2569(8) 0.3836(18) 0.082(11) Uani 1 1 d .
H46 H 0.1616 0.2809 0.3798 0.099 Uiso 1 1 calc R
C47 C 0.268(2) 0.2588(9) 0.348(2) 0.102(15) Uani 1 1 d .
H47 H 0.2760 0.2778 0.3126 0.122 Uiso 1 1 calc R
C48 C 0.3245(16) 0.2295(8) 0.3724(19) 0.093(12) Uani 1 1 d .
H48 H 0.3758 0.2316 0.3556 0.111 Uiso 1 1 calc R
C49 C 0.5610(11) 0.3373(6) 0.7383(9) 0.025(4) Uani 1 1 d .
C50 C 0.4981(10) 0.3651(5) 0.7347(8) 0.017(3) Uani 1 1 d .
H50 H 0.4669 0.3651 0.6966 0.020 Uiso 1 1 calc R
C51 C 0.4792(10) 0.3931(6) 0.7852(8) 0.021(3) Uani 1 1 d .
H51 H 0.4338 0.4107 0.7830 0.025 Uiso 1 1 calc R
C52 C 0.5284(11) 0.3950(7) 0.8400(9) 0.029(4) Uani 1 1 d .
H52 H 0.5168 0.4143 0.8747 0.035 Uiso 1 1 calc R
C53 C 0.5917(12) 0.3693(8) 0.8427(10) 0.039(5) Uani 1 1 d .
H53 H 0.6252 0.3711 0.8793 0.047 Uiso 1 1 calc R
C54 C 0.6096(10) 0.3395(6) 0.7916(9) 0.024(4) Uani 1 1 d .
H54 H 0.6544 0.3214 0.7941 0.029 Uiso 1 1 calc R
C55 C 0.6824(10) 0.2904(6) 0.6742(9) 0.023(4) Uani 1 1 d .
C56 C 0.7340(11) 0.3245(7) 0.6746(9) 0.028(4) Uani 1 1 d .
H56 H 0.7135 0.3533 0.6741 0.034 Uiso 1 1 calc R
C57 C 0.8144(12) 0.3196(8) 0.6755(12) 0.039(5) Uani 1 1 d .
H57 H 0.8486 0.3439 0.6732 0.047 Uiso 1 1 calc R
C58 C 0.8424(15) 0.2761(11) 0.6799(16) 0.073(8) Uani 1 1 d .
H58 H 0.8963 0.2709 0.6866 0.088 Uiso 1 1 calc R
C59 C 0.7912(16) 0.2407(9) 0.6746(19) 0.074(9) Uani 1 1 d .
H59 H 0.8107 0.2118 0.6707 0.089 Uiso 1 1 calc R
C60 C 0.7125(13) 0.2482(7) 0.6752(14) 0.046(6) Uani 1 1 d .
H60 H 0.6778 0.2240 0.6762 0.055 Uiso 1 1 calc R
C61 C 0.6265(9) 0.0823(5) 0.4570(9) 0.020(3) Uani 1 1 d .
C62 C 0.6505(11) 0.0447(6) 0.4921(10) 0.024(4) Uani 1 1 d .
H62 H 0.6590 0.0462 0.5376 0.029 Uiso 1 1 calc R
C63 C 0.6612(11) 0.0066(6) 0.4593(10) 0.028(4) Uani 1 1 d .
H63 H 0.6797 -0.0182 0.4823 0.033 Uiso 1 1 calc R
C64 C 0.6460(14) 0.0027(8) 0.3941(11) 0.045(6) Uani 1 1 d .
H64 H 0.6507 -0.0249 0.3732 0.054 Uiso 1 1 calc R
C65 C 0.6235(17) 0.0398(8) 0.3586(13) 0.059(7) Uani 1 1 d .
H65 H 0.6151 0.0384 0.3130 0.071 Uiso 1 1 calc R
C66 C 0.6136(12) 0.0796(7) 0.3936(11) 0.035(5) Uani 1 1 d .
H66 H 0.5972 0.1050 0.3709 0.042 Uiso 1 1 calc R
C67 C 0.5931(10) 0.1222(5) 0.5791(9) 0.021(3) Uani 1 1 d .
C68 C 0.6393(13) 0.1368(6) 0.6291(10) 0.032(4) Uani 1 1 d .
H68 H 0.6808 0.1562 0.6197 0.038 Uiso 1 1 calc R
C69 C 0.6272(14) 0.1240(7) 0.6930(11) 0.038(5) Uani 1 1 d .
H69 H 0.6599 0.1352 0.7263 0.045 Uiso 1 1 calc R
C70 C 0.5681(11) 0.0952(6) 0.7086(9) 0.028(4) Uani 1 1 d .
H70 H 0.5596 0.0873 0.7525 0.033 Uiso 1 1 calc R
C71 C 0.5199(12) 0.0776(5) 0.6590(10) 0.027(4) Uani 1 1 d .
H71 H 0.4804 0.0569 0.6689 0.032 Uiso 1 1 calc R
C72 C 0.5325(10) 0.0915(6) 0.5952(9) 0.020(3) Uani 1 1 d .
H72 H 0.5003 0.0805 0.5616 0.024 Uiso 1 1 calc R
C73 C 0.6253(10) 0.4218(5) 0.5460(8) 0.017(3) Uani 1 1 d .
C74 C 0.6098(11) 0.4258(6) 0.6120(8) 0.026(4) Uani 1 1 d .
H74 H 0.5923 0.4012 0.6360 0.031 Uiso 1 1 calc R
C75 C 0.6198(14) 0.4658(7) 0.6428(10) 0.038(5) Uani 1 1 d .
H75 H 0.6096 0.4682 0.6879 0.045 Uiso 1 1 calc R
C76 C 0.6443(12) 0.5022(7) 0.6089(12) 0.036(5) Uani 1 1 d .
H76 H 0.6505 0.5294 0.6304 0.043 Uiso 1 1 calc R
C77 C 0.6600(11) 0.4983(6) 0.5420(11) 0.027(4) Uani 1 1 d .
H77 H 0.6760 0.5233 0.5180 0.033 Uiso 1 1 calc R
C78 C 0.6521(10) 0.4579(5) 0.5105(9) 0.021(3) Uani 1 1 d .
H78 H 0.6647 0.4550 0.4658 0.025 Uiso 1 1 calc R
C79 C 0.5954(10) 0.3818(5) 0.4223(8) 0.016(3) Uani 1 1 d .
C80 C 0.5354(10) 0.4093(6) 0.4050(9) 0.023(4) Uani 1 1 d .
H80 H 0.5013 0.4206 0.4372 0.027 Uiso 1 1 calc R
C81 C 0.5251(11) 0.4204(6) 0.3402(9) 0.030(4) Uani 1 1 d .
H81 H 0.4825 0.4385 0.3282 0.036 Uiso 1 1 calc R
C82 C 0.5755(12) 0.4058(6) 0.2929(9) 0.027(4) Uani 1 1 d .
H82 H 0.5704 0.4153 0.2492 0.032 Uiso 1 1 calc R
C83 C 0.6339(14) 0.3769(7) 0.3107(10) 0.036(5) Uani 1 1 d .
H83 H 0.6662 0.3642 0.2784 0.044 Uiso 1 1 calc R
C84 C 0.6453(11) 0.3666(6) 0.3751(10) 0.027(4) Uani 1 1 d .
H84 H 0.6881 0.3487 0.3872 0.033 Uiso 1 1 calc R
C85 C 0.5637(9) 0.1645(6) 0.2646(9) 0.022(4) Uani 1 1 d .
C86 C 0.6114(12) 0.1649(8) 0.2082(10) 0.037(5) Uani 1 1 d .
H86 H 0.6564 0.1828 0.2067 0.044 Uiso 1 1 calc R
C87 C 0.5925(13) 0.1396(8) 0.1567(11) 0.038(5) Uani 1 1 d .
H87 H 0.6229 0.1412 0.1183 0.045 Uiso 1 1 calc R
C88 C 0.5288(13) 0.1111(7) 0.1589(11) 0.036(5) Uani 1 1 d .
H88 H 0.5154 0.0941 0.1220 0.043 Uiso 1 1 calc R
C89 C 0.4852(12) 0.1080(7) 0.2158(10) 0.034(4) Uani 1 1 d .
H89 H 0.4461 0.0862 0.2201 0.041 Uiso 1 1 calc R
C90 C 0.4999(11) 0.1371(7) 0.2661(10) 0.030(4) Uani 1 1 d .
H90 H 0.4655 0.1382 0.3020 0.037 Uiso 1 1 calc R
C91 C 0.6835(10) 0.2124(6) 0.3320(9) 0.023(4) Uani 1 1 d .
C92 C 0.7122(14) 0.2537(7) 0.3428(13) 0.046(6) Uani 1 1 d .
H92 H 0.6778 0.2780 0.3431 0.056 Uiso 1 1 calc R
C93 C 0.7918(14) 0.2602(8) 0.3534(14) 0.049(6) Uani 1 1 d .
H93 H 0.8112 0.2879 0.3667 0.059 Uiso 1 1 calc R
C94 C 0.8416(15) 0.2248(10) 0.3438(15) 0.059(7) Uani 1 1 d .
H94 H 0.8963 0.2295 0.3450 0.071 Uiso 1 1 calc R
C95 C 0.8143(12) 0.1843(8) 0.3330(13) 0.044(6) Uani 1 1 d .
H95 H 0.8491 0.1604 0.3279 0.053 Uiso 1 1 calc R
C96 C 0.7363(11) 0.1779(7) 0.3296(11) 0.033(5) Uani 1 1 d .
H96 H 0.7170 0.1490 0.3256 0.039 Uiso 1 1 calc R
C97 C 0.3591(10) 0.3888(6) 0.6004(8) 0.023(4) Uani 1 1 d .
C98 C 0.4053(13) 0.4245(6) 0.5886(12) 0.038(5) Uani 1 1 d .
H98 H 0.4479 0.4221 0.5594 0.046 Uiso 1 1 calc R
C99 C 0.390(2) 0.4636(7) 0.6188(14) 0.068(9) Uani 1 1 d .
H99 H 0.4222 0.4882 0.6103 0.081 Uiso 1 1 calc R
C100 C 0.329(2) 0.4676(7) 0.6608(13) 0.071(10) Uani 1 1 d .
H100 H 0.3192 0.4948 0.6816 0.085 Uiso 1 1 calc R
C101 C 0.282(2) 0.4316(9) 0.6730(14) 0.068(9) Uani 1 1 d .
H101 H 0.2394 0.4341 0.7017 0.081 Uiso 1 1 calc R
C102 C 0.2987(15) 0.3917(7) 0.6429(10) 0.038(5) Uani 1 1 d .
H102 H 0.2678 0.3667 0.6521 0.046 Uiso 1 1 calc R
C103 C 0.3178(10) 0.2973(6) 0.5905(9) 0.024(4) Uani 1 1 d .
C104 C 0.2544(14) 0.2837(8) 0.5571(12) 0.049(6) Uani 1 1 d .
H104 H 0.2431 0.2959 0.5158 0.059 Uiso 1 1 calc R
C105 C 0.2045(19) 0.2510(9) 0.5836(14) 0.067(8) Uani 1 1 d .
H105 H 0.1593 0.2422 0.5605 0.081 Uiso 1 1 calc R
C106 C 0.2216(17) 0.2320(7) 0.6424(12) 0.056(7) Uani 1 1 d .
H106 H 0.1902 0.2089 0.6585 0.068 Uiso 1 1 calc R
C107 C 0.2830(14) 0.2463(7) 0.6771(12) 0.045(5) Uani 1 1 d .
H107 H 0.2933 0.2343 0.7188 0.054 Uiso 1 1 calc R
C108 C 0.3302(12) 0.2780(8) 0.6523(12) 0.047(5) Uani 1 1 d .
H108 H 0.3733 0.2876 0.6775 0.056 Uiso 1 1 calc R
C1S C 0.3802(13) 0.4684(6) 0.1169(10) 0.032(4) Uani 1 1 d .
H1S H 0.4146 0.4482 0.0917 0.039 Uiso 1 1 calc R
C2S C 0.3866(13) 0.0303(8) 0.8848(10) 0.037(5) Uani 1 1 d .
H2S H 0.4268 0.0495 0.9053 0.045 Uiso 1 1 calc R
C3S C 0.8621(18) 0.0033(9) 0.3903(17) 0.068(8) Uani 1 1 d .
H3S1 H 0.9174 -0.0049 0.3954 0.082 Uiso 1 1 calc R
H3S2 H 0.8312 -0.0151 0.4203 0.082 Uiso 1 1 calc R
C4S C 0.8567(19) 0.4985(9) 0.6199(19) 0.075(10) Uani 1 1 d .
H4S1 H 0.8360 0.5124 0.5802 0.089 Uiso 1 1 calc R
H4S2 H 0.9139 0.5023 0.6206 0.089 Uiso 1 1 calc R
Cl1 Cl 0.2945(3) 0.43937(18) 0.1344(3) 0.0453(13) Uani 1 1 d .
Cl2 Cl 0.3644(5) 0.5137(2) 0.0687(3) 0.0554(17) Uani 1 1 d .
Cl3 Cl 0.4299(4) 0.4815(3) 0.1874(3) 0.0638(19) Uani 1 1 d .
Cl4 Cl 0.3010(4) 0.06173(18) 0.8742(3) 0.0484(15) Uani 1 1 d .
Cl5 Cl 0.3702(5) -0.0137(2) 0.9366(3) 0.0583(17) Uani 1 1 d .
Cl6 Cl 0.4234(5) 0.0121(2) 0.8099(3) 0.0633(19) Uani 1 1 d .
Cl7 Cl 0.8342(7) -0.0068(4) 0.3141(4) 0.114(4) Uani 1 1 d .
Cl8 Cl 0.8506(6) 0.0582(2) 0.4121(6) 0.119(4) Uani 1 1 d .
Cl9 Cl 0.8335(6) 0.4434(2) 0.6207(5) 0.096(3) Uani 1 1 d .
Cl10 Cl 0.8125(6) 0.5241(2) 0.6933(4) 0.078(2) Uani 1 1 d .

loop_
_atom_site_aniso_label
_atom_site_aniso_U_11
_atom_site_aniso_U_22
_atom_site_aniso_U_33
_atom_site_aniso_U_23
_atom_site_aniso_U_13
_atom_site_aniso_U_12
Au1 0.0010(14) 0.0089(11) 0.0146(10) -0.0003(7) 0.0066(9) 0.0078(8)
Au2 0.0154(6) 0.0000(15) 0.0168(5) 0.0042(11) 0.0009(4) 0.0013(12)
Pd1 0.0010(14) 0.0089(11) 0.0146(10) -0.0003(7) 0.0066(9) 0.0078(8)
Pd2 0.0154(6) 0.0000(15) 0.0168(5) 0.0042(11) 0.0009(4) 0.0013(12)
Tl1 0.0264(4) 0.0370(5) 0.0475(5) 0.0113(4) -0.0004(3) 0.0004(3)
P1 0.0156(19) 0.018(2) 0.017(2) -0.0030(16) 0.0030(16) 0.0001(15)
P2 0.0143(19) 0.0151(19) 0.019(2) 0.0050(16) -0.0014(15) -0.0018(15)
P3 0.0165(19) 0.0133(19) 0.025(2) 0.0053(17) 0.0010(16) -0.0006(15)
P4 0.0166(19) 0.020(2) 0.019(2) 0.0076(16) 0.0052(16) 0.0034(16)
P5 0.0149(19) 0.0149(19) 0.018(2) 0.0028(16) 0.0047(15) 0.0008(15)
P6 0.0131(18) 0.0040(17) 0.024(2) -0.0011(15) 0.0079(15) 0.0009(14)
P7 0.018(2) 0.027(2) 0.024(2) 0.0024(19) 0.0007(17) 0.0014(18)
P8 0.021(2) 0.023(2) 0.027(2) -0.0028(19) 0.0001(18) 0.0000(18)
N1 0.017(6) 0.026(8) 0.022(7) -0.011(6) -0.003(5) 0.001(6)
N2 0.019(6) 0.013(6) 0.009(6) 0.001(5) -0.005(5) -0.001(5)
N3 0.009(6) 0.018(7) 0.039(9) 0.007(6) 0.005(6) -0.002(5)
N4 0.019(7) 0.013(7) 0.036(9) 0.010(6) 0.004(6) -0.003(5)
N5 0.010(6) 0.033(8) 0.020(7) -0.006(6) 0.001(5) -0.002(5)
N6 0.018(6) 0.007(6) 0.019(7) 0.015(5) -0.009(5) 0.005(5)
F1 0.039(7) 0.088(10) 0.047(7) 0.053(7) 0.012(6) 0.000(7)
F2 0.082(11) 0.071(10) 0.135(15) 0.075(10) 0.052(11) 0.048(9)
F3 0.121(13) 0.129(15) 0.022(7) 0.000(8) 0.001(8) -0.075(12)
F4 0.028(7) 0.074(10) 0.121(13) 0.045(10) -0.005(7) -0.005(7)
F5 0.076(12) 0.054(10) 0.182(18) 0.060(11) 0.040(12) 0.043(9)
F6 0.127(15) 0.094(14) 0.058(11) -0.010(10) -0.023(10) -0.029(12)
F7 0.046(9) 0.120(14) 0.059(9) 0.054(9) 0.005(7) 0.009(9)
F8 0.061(9) 0.089(12) 0.056(9) 0.047(8) -0.006(7) -0.009(8)
F9 0.111(13) 0.057(10) 0.075(11) -0.020(9) 0.003(10) -0.022(10)
F10 0.025(7) 0.069(9) 0.117(13) 0.063(9) 0.004(7) 0.008(6)
F11 0.063(10) 0.053(9) 0.116(14) 0.042(9) -0.010(9) -0.009(8)
F12 0.20(2) 0.043(10) 0.084(13) -0.025(9) -0.028(14) 0.011(12)
C1 0.014(7) 0.001(6) 0.043(10) -0.004(6) 0.001(7) 0.005(6)
C2 0.015(8) 0.022(8) 0.033(10) -0.008(7) 0.002(7) -0.011(7)
C3 0.016(8) 0.000(6) 0.051(12) -0.004(7) 0.008(7) 0.000(6)
C4 0.010(7) 0.020(8) 0.038(10) 0.000(7) 0.013(7) 0.002(6)
C5 0.017(7) 0.012(7) 0.022(8) 0.006(6) -0.004(6) 0.002(6)
C6 0.007(7) 0.014(8) 0.032(10) 0.003(7) 0.001(6) 0.004(6)
C7 0.016(8) 0.029(9) 0.034(10) 0.015(8) -0.009(7) 0.002(7)
C8 0.034(9) 0.023(9) 0.018(8) 0.006(7) -0.010(7) -0.006(7)
C9 0.027(9) 0.035(9) 0.014(8) 0.010(7) -0.006(7) -0.011(7)
C10 0.016(7) 0.027(9) 0.010(7) -0.002(6) -0.002(6) -0.014(6)
C11 0.023(9) 0.016(8) 0.044(12) 0.003(8) 0.010(8) -0.002(7)
C12 0.021(8) 0.032(10) 0.034(10) 0.021(8) 0.006(7) 0.001(7)
C13 0.015(8) 0.015(8) 0.041(10) 0.002(7) -0.010(7) 0.001(6)
C14 0.024(9) 0.011(8) 0.064(13) 0.024(8) 0.002(8) -0.002(7)
C15 0.017(9) 0.011(9) 0.097(18) 0.014(10) -0.009(10) 0.009(7)
C16 0.028(10) 0.016(9) 0.104(18) 0.010(10) -0.024(11) 0.004(8)
C17 0.014(8) 0.022(9) 0.050(11) 0.017(8) 0.001(7) -0.008(7)
C18 0.028(9) 0.011(8) 0.038(10) 0.007(7) 0.008(7) -0.009(7)
C19 0.024(10) 0.030(11) 0.068(15) 0.000(10) -0.008(9) -0.003(8)
C20 0.027(10) 0.029(10) 0.050(12) 0.007(9) 0.004(8) -0.002(8)
C21 0.029(10) 0.022(9) 0.041(11) 0.000(8) 0.009(8) -0.003(8)
C22 0.018(8) 0.013(7) 0.038(10) 0.018(7) 0.001(7) 0.004(6)
C23 0.024(10) 0.040(12) 0.085(19) 0.013(12) -0.008(11) 0.000(9)
C24 0.031(11) 0.023(10) 0.093(19) 0.004(11) -0.005(11) 0.004(8)
C25 0.016(8) 0.008(7) 0.050(11) 0.004(7) 0.010(7) 0.001(6)
C26 0.021(9) 0.013(8) 0.050(11) -0.006(7) 0.011(8) -0.002(7)
C27 0.030(10) 0.030(10) 0.017(8) 0.005(7) 0.003(7) 0.004(8)
C28 0.032(9) 0.021(9) 0.017(9) -0.005(7) 0.011(7) 0.000(7)
C29 0.017(8) 0.018(8) 0.027(9) 0.017(7) 0.007(7) -0.004(6)
C30 0.008(7) 0.010(7) 0.029(8) 0.000(6) -0.001(6) -0.004(5)
C31 0.023(8) 0.017(8) 0.023(8) 0.001(6) 0.003(6) -0.002(6)
C32 0.022(8) 0.026(9) 0.025(10) -0.004(7) -0.021(7) 0.003(7)
C33 0.023(9) 0.018(8) 0.038(10) -0.007(7) -0.015(7) 0.006(7)
C34 0.016(7) 0.022(8) 0.013(7) -0.005(6) -0.005(6) 0.009(6)
C35 0.031(9) 0.021(9) 0.027(10) 0.011(7) 0.006(7) -0.004(7)
C36 0.021(8) 0.013(8) 0.025(9) 0.008(7) -0.005(7) -0.002(6)
C37 0.029(8) 0.007(7) 0.025(9) 0.006(6) 0.009(7) -0.006(6)
C38 0.048(12) 0.012(8) 0.038(11) 0.004(8) 0.029(9) 0.008(8)
C39 0.060(14) 0.027(11) 0.042(13) 0.003(10) 0.025(11) -0.008(10)
C40 0.16(3) 0.032(12) 0.019(12) -0.013(10) 0.016(15) -0.030(15)
C41 0.09(2) 0.027(13) 0.051(16) -0.016(11) -0.009(14) -0.014(13)
C42 0.054(13) 0.014(9) 0.032(11) -0.007(8) 0.004(9) -0.008(9)
C43 0.021(9) 0.015(8) 0.053(12) -0.020(8) -0.021(8) 0.007(7)
C44 0.056(14) 0.11(2) 0.029(12) 0.012(13) -0.017(10) 0.050(14)
C45 0.10(2) 0.09(2) 0.032(13) -0.013(14) -0.025(13) 0.061(18)
C46 0.09(2) 0.025(12) 0.13(3) -0.048(15) -0.07(2) 0.035(14)
C47 0.11(3) 0.031(14) 0.16(3) 0.046(17) -0.10(3) -0.031(16)
C48 0.049(14) 0.036(13) 0.19(3) 0.078(17) -0.074(18) -0.037(11)
C49 0.034(9) 0.023(9) 0.018(8) -0.006(7) -0.003(7) 0.006(7)
C50 0.030(9) 0.007(7) 0.014(8) 0.007(6) -0.005(6) -0.010(6)
C51 0.021(8) 0.022(9) 0.020(8) 0.005(7) 0.001(7) -0.001(7)
C52 0.028(9) 0.046(12) 0.014(9) -0.002(8) 0.003(7) -0.011(8)
C53 0.037(11) 0.064(15) 0.017(9) -0.022(10) -0.012(8) 0.007(10)
C54 0.016(8) 0.035(10) 0.021(9) -0.002(7) 0.003(7) 0.002(7)
C55 0.018(8) 0.030(9) 0.020(9) 0.017(7) -0.003(7) 0.005(7)
C56 0.022(9) 0.040(11) 0.023(9) 0.008(8) 0.001(7) 0.007(8)
C57 0.024(10) 0.044(13) 0.050(14) 0.016(11) -0.003(9) -0.008(9)
C58 0.025(12) 0.09(2) 0.11(2) 0.022(18) -0.017(13) -0.014(13)
C59 0.047(15) 0.030(13) 0.15(3) 0.025(15) 0.004(16) 0.013(11)
C60 0.030(11) 0.020(10) 0.086(18) 0.016(10) -0.009(11) 0.002(8)
C61 0.012(7) 0.012(7) 0.036(10) 0.009(7) 0.005(7) 0.004(6)
C62 0.031(9) 0.014(8) 0.027(9) 0.002(7) -0.002(7) -0.006(7)
C63 0.032(10) 0.018(9) 0.032(11) 0.007(8) -0.002(8) 0.003(7)
C64 0.049(13) 0.051(13) 0.034(12) -0.008(10) -0.008(10) 0.028(11)
C65 0.080(18) 0.054(14) 0.043(14) -0.030(12) 0.002(12) 0.047(13)
C66 0.039(11) 0.026(10) 0.041(11) 0.007(8) 0.004(9) 0.020(8)
C67 0.026(8) 0.011(7) 0.025(9) 0.007(6) 0.002(7) -0.009(6)
C68 0.047(12) 0.017(9) 0.031(11) 0.006(8) -0.002(9) -0.006(8)
C69 0.051(13) 0.032(11) 0.031(11) 0.003(9) -0.020(10) 0.000(10)
C70 0.038(10) 0.027(9) 0.019(9) 0.013(7) -0.001(7) 0.018(8)
C71 0.048(11) 0.000(7) 0.033(10) -0.007(7) -0.014(8) 0.005(7)
C72 0.025(8) 0.013(8) 0.021(9) 0.004(7) -0.003(7) 0.004(7)
C73 0.026(8) 0.011(7) 0.015(8) -0.005(6) -0.003(6) 0.001(6)
C74 0.035(10) 0.030(9) 0.012(8) 0.004(7) 0.007(7) -0.020(8)
C75 0.058(13) 0.027(10) 0.028(10) 0.000(8) 0.014(9) -0.017(10)
C76 0.032(11) 0.022(9) 0.054(14) 0.003(9) -0.015(10) -0.005(8)
C77 0.022(9) 0.016(8) 0.044(12) -0.006(8) -0.007(8) -0.005(7)
C78 0.029(9) 0.014(8) 0.020(8) -0.008(6) 0.009(7) 0.001(7)
C79 0.030(8) 0.002(6) 0.018(8) -0.001(6) 0.005(6) -0.015(6)
C80 0.024(9) 0.019(8) 0.025(9) 0.001(7) 0.007(7) -0.002(7)
C81 0.032(9) 0.033(10) 0.025(10) 0.013(8) -0.005(7) -0.001(8)
C82 0.045(11) 0.012(8) 0.024(9) 0.005(7) 0.008(8) -0.004(8)
C83 0.050(13) 0.037(11) 0.022(10) 0.001(8) 0.014(9) 0.003(10)
C84 0.032(10) 0.012(8) 0.039(10) -0.001(7) 0.015(8) 0.000(7)
C85 0.015(7) 0.017(8) 0.033(10) 0.009(7) -0.001(7) 0.012(6)
C86 0.024(10) 0.068(14) 0.018(10) 0.000(9) 0.004(8) 0.007(9)
C87 0.039(11) 0.044(12) 0.030(11) 0.006(9) 0.000(9) 0.003(10)
C88 0.040(11) 0.036(11) 0.033(11) -0.012(9) -0.006(9) 0.008(9)
C89 0.036(10) 0.039(11) 0.028(11) 0.000(9) -0.006(8) 0.011(9)
C90 0.017(9) 0.046(11) 0.028(10) -0.013(8) 0.005(7) -0.003(8)
C91 0.022(8) 0.016(8) 0.033(10) -0.002(7) -0.004(7) 0.002(7)
C92 0.044(12) 0.027(11) 0.068(16) 0.016(10) -0.010(11) -0.011(9)
C93 0.034(12) 0.042(12) 0.072(17) 0.000(11) -0.002(11) -0.017(10)
C94 0.035(12) 0.062(18) 0.081(19) 0.029(15) 0.000(12) -0.003(12)
C95 0.019(9) 0.043(14) 0.071(17) 0.030(12) 0.018(10) 0.006(9)
C96 0.024(9) 0.025(10) 0.049(12) 0.013(9) 0.008(8) 0.015(8)
C97 0.027(9) 0.024(8) 0.019(8) -0.007(7) -0.016(7) -0.007(7)
C98 0.036(11) 0.016(9) 0.063(14) 0.020(9) -0.011(10) 0.001(8)
C99 0.15(3) 0.005(9) 0.051(16) -0.009(9) -0.048(17) 0.004(12)
C100 0.17(3) 0.012(11) 0.035(14) -0.027(10) -0.006(17) 0.029(14)
C101 0.11(2) 0.046(15) 0.045(16) -0.019(13) 0.022(16) 0.010(16)
C102 0.068(15) 0.024(10) 0.023(10) -0.010(8) 0.009(10) -0.008(10)
C103 0.026(8) 0.024(8) 0.024(9) -0.009(7) 0.018(7) -0.005(7)
C104 0.051(13) 0.059(14) 0.037(12) -0.010(10) -0.002(10) -0.036(11)
C105 0.095(19) 0.056(16) 0.052(15) -0.023(12) -0.005(14) -0.043(14)
C106 0.094(18) 0.023(11) 0.053(14) -0.002(10) 0.020(13) -0.029(11)
C107 0.055(13) 0.040(12) 0.041(13) 0.011(10) 0.014(11) 0.003(10)
C108 0.025(10) 0.057(13) 0.057(13) 0.015(11) 0.016(9) 0.001(9)
C1S 0.048(11) 0.018(9) 0.031(10) -0.005(8) -0.003(9) 0.002(8)
C2S 0.043(12) 0.050(13) 0.018(9) 0.001(9) 0.004(8) -0.009(10)
C3S 0.060(18) 0.039(14) 0.11(2) -0.006(14) 0.012(16) 0.029(13)
C4S 0.07(2) 0.034(14) 0.12(3) -0.009(16) -0.034(19) 0.002(13)
Cl1 0.047(3) 0.033(3) 0.055(3) 0.011(2) -0.022(3) -0.002(2)
Cl2 0.086(5) 0.036(3) 0.044(3) 0.018(3) -0.016(3) -0.010(3)
Cl3 0.072(4) 0.076(4) 0.043(4) 0.014(3) -0.021(3) -0.034(4)
Cl4 0.054(3) 0.030(3) 0.061(4) 0.007(2) 0.030(3) 0.004(2)
Cl5 0.082(5) 0.045(3) 0.048(4) 0.012(3) 0.015(3) 0.009(3)
Cl6 0.078(5) 0.064(4) 0.048(4) 0.005(3) 0.029(3) 0.017(4)
Cl7 0.149(8) 0.149(8) 0.043(4) 0.013(5) 0.022(5) 0.090(7)
Cl8 0.113(7) 0.030(3) 0.214(10) -0.001(5) 0.108(7) -0.002(4)
Cl9 0.108(6) 0.032(3) 0.148(8) -0.003(4) -0.083(6) 0.006(4)
Cl10 0.132(7) 0.054(4) 0.047(4) 0.009(3) -0.039(4) -0.024(4)

loop_
_atom_type_symbol
_atom_type_description
_atom_type_scat_dispersion_real
_atom_type_scat_dispersion_imag
_atom_type_scat_source
C C 0.0033 0.0016 'International Tables Vol C Tables 4.2.6.8 and 6.1.1.4'
H H 0.0000 0.0000 'International Tables Vol C Tables 4.2.6.8 and 6.1.1.4'
N N 0.0061 0.0033 'International Tables Vol C Tables 4.2.6.8 and 6.1.1.4'
F F 0.0171 0.0103 'International Tables Vol C Tables 4.2.6.8 and 6.1.1.4'
P P 0.1023 0.0942 'International Tables Vol C Tables 4.2.6.8 and 6.1.1.4'
Cl Cl 0.1484 0.1585 'International Tables Vol C Tables 4.2.6.8 and 6.1.1.4'
Tl Tl -2.8358 9.6688 'International Tables Vol C Tables 4.2.6.8 and 6.1.1.4'
Pd Pd -0.9988 1.0072 'International Tables Vol C Tables 4.2.6.8 and 6.1.1.4'
Au Au -2.0133 8.8022 'International Tables Vol C Tables 4.2.6.8 and 6.1.1.4'

loop_
_geom_angle_atom_site_label_1
_geom_angle_atom_site_label_2
_geom_angle_atom_site_label_3
_geom_angle
P5 Au1 P3 117.4(2)
P5 Au1 P1 125.0(3)
P3 Au1 P1 115.4(2)
P5 Au1 Tl1 98.11(19)
P3 Au1 Tl1 92.57(18)
P1 Au1 Tl1 93.91(14)
P2 Au2 P6 122.1(3)
P2 Au2 P4 114.2(3)
P6 Au2 P4 122.2(3)
P2 Au2 Tl1 94.06(17)
P6 Au2 Tl1 94.16(19)
P4 Au2 Tl1 94.2(2)
P1 Pd1 P5 128.1(5)
P1 Pd1 P3 117.3(5)
P5 Pd1 P3 106.7(3)
P1 Pd1 Tl1 104.0(3)
P5 Pd1 Tl1 99.3(3)
P3 Pd1 Tl1 93.4(3)
P6 Pd2 P2 125.4(6)
P6 Pd2 P4 114.9(5)
P2 Pd2 P4 111.4(6)
P6 Pd2 Tl1 99.9(5)
P2 Pd2 Tl1 102.4(4)
P4 Pd2 Tl1 96.1(4)
Pd2 Tl1 Pd1 168.4(4)
Pd2 Tl1 Au1 173.4(3)
Pd1 Tl1 Au1 5.0(2)
Pd2 Tl1 Au2 3.3(4)
Pd1 Tl1 Au2 168.9(2)
Au1 Tl1 Au2 173.62(15)
C43 P1 C37 104.1(8)
C43 P1 C1 102.6(9)
C37 P1 C1 104.1(7)
C43 P1 Pd1 123.1(7)
C37 P1 Pd1 111.0(6)
C1 P1 Pd1 110.1(6)
C43 P1 Au1 126.4(7)
C37 P1 Au1 105.8(6)
C1 P1 Au1 111.8(6)
Pd1 P1 Au1 5.3(3)
C55 P2 C49 103.2(9)
C55 P2 C10 104.2(8)
C49 P2 C10 101.0(8)
C55 P2 Au2 120.6(6)
C49 P2 Au2 108.8(6)
C10 P2 Au2 116.6(6)
C55 P2 Pd2 121.3(7)
C49 P2 Pd2 113.8(6)
C10 P2 Pd2 111.0(6)
Au2 P2 Pd2 6.3(3)
C67 P3 C61 103.4(8)
C67 P3 C13 100.4(8)
C61 P3 C13 105.0(8)
C67 P3 Au1 128.9(6)
C61 P3 Au1 107.2(6)
C13 P3 Au1 109.6(6)
C67 P3 Pd1 123.1(6)
C61 P3 Pd1 111.6(6)
C13 P3 Pd1 111.4(6)
Au1 P3 Pd1 6.0(2)
C79 P4 C22 102.0(8)
C79 P4 C73 101.6(7)
C22 P4 C73 104.8(8)
C79 P4 Au2 127.1(5)
C22 P4 Au2 111.7(6)
C73 P4 Au2 107.4(6)
C79 P4 Pd2 126.2(6)
C22 P4 Pd2 107.9(6)
C73 P4 Pd2 112.2(6)
Au2 P4 Pd2 5.2(3)
C91 P5 C85 104.3(8)
C91 P5 C25 104.0(8)
C85 P5 C25 104.9(8)
C91 P5 Au1 117.5(6)
C85 P5 Au1 109.9(6)
C25 P5 Au1 115.0(6)
C91 P5 Pd1 121.0(7)
C85 P5 Pd1 112.5(6)
C25 P5 Pd1 108.7(6)
Au1 P5 Pd1 6.3(2)
C103 P6 C34 105.6(8)
C103 P6 C97 105.1(8)
C34 P6 C97 101.4(8)
C103 P6 Au2 125.0(7)
C34 P6 Au2 110.0(5)
C97 P6 Au2 107.3(6)
C103 P6 Pd2 119.0(7)
C34 P6 Pd2 111.1(6)
C97 P6 Pd2 113.0(6)
Au2 P6 Pd2 6.7(3)
F6 P7 F5 89.9(13)
F6 P7 F2 92.5(12)
F5 P7 F2 177.4(13)
F6 P7 F3 177.7(11)
F5 P7 F3 90.9(13)
F2 P7 F3 86.6(12)
F6 P7 F1 93.3(10)
F5 P7 F1 89.7(9)
F2 P7 F1 91.0(8)
F3 P7 F1 88.8(9)
F6 P7 F4 87.9(11)
F5 P7 F4 92.4(9)
F2 P7 F4 86.9(9)
F3 P7 F4 90.0(9)
F1 P7 F4 177.6(8)
F12 P8 F10 89.7(12)
F12 P8 F8 92.8(12)
F10 P8 F8 90.7(8)
F12 P8 F9 174.0(11)
F10 P8 F9 95.2(11)
F8 P8 F9 90.6(10)
F12 P8 F7 92.3(12)
F10 P8 F7 177.7(11)
F8 P8 F7 90.3(8)
F9 P8 F7 82.7(11)
F12 P8 F11 88.7(12)
F10 P8 F11 90.4(8)
F8 P8 F11 178.2(10)
F9 P8 F11 87.8(10)
F7 P8 F11 88.6(8)
C1 N1 C5 124.5(16)
C10 N2 C6 118.0(14)
C13 N3 C17 118.6(15)
C22 N4 C18 116.7(14)
C25 N5 C29 116.9(16)
C34 N6 C30 113.4(13)
N1 C1 C2 119.4(18)
N1 C1 P1 117.9(13)
C2 C1 P1 121.9(13)
C3 C2 C1 119.0(16)
C2 C3 C4 119.7(15)
C3 C4 C11 119.7(16)
C3 C4 C5 116.0(16)
C11 C4 C5 124.2(17)
N1 C5 C4 120.9(16)
N1 C5 C6 122.7(15)
C4 C5 C6 116.2(16)
N2 C6 C7 120.2(16)
N2 C6 C5 118.4(15)
C7 C6 C5 120.9(15)
C8 C7 C6 120.1(16)
C8 C7 C12 121.3(18)
C6 C7 C12 118.6(17)
C9 C8 C7 117.8(16)
C8 C9 C10 120.2(16)
N2 C10 C9 123.2(15)
N2 C10 P2 114.9(12)
C9 C10 P2 121.8(13)
C12 C11 C4 116.9(16)
C11 C12 C7 123.0(18)
N3 C13 C14 122.4(15)
N3 C13 P3 116.8(12)
C14 C13 P3 120.8(13)
C15 C14 C13 118.7(16)
C14 C15 C16 120.0(17)
C15 C16 C17 117.6(18)
C15 C16 C23 122.5(19)
C17 C16 C23 119.7(19)
N3 C17 C16 122.4(17)
N3 C17 C18 119.1(16)
C16 C17 C18 118.3(16)
N4 C18 C19 119.6(16)
N4 C18 C17 119.8(15)
C19 C18 C17 120.6(17)
C20 C19 C18 120.4(19)
C20 C19 C24 121.8(19)
C18 C19 C24 117.5(19)
C21 C20 C19 119.2(19)
C20 C21 C22 119.8(18)
N4 C22 C21 124.1(16)
N4 C22 P4 112.6(12)
C21 C22 P4 123.3(14)
C24 C23 C16 123(2)
C23 C24 C19 120(2)
N5 C25 C26 125.1(16)
N5 C25 P5 116.1(15)
C26 C25 P5 118.5(13)
C27 C26 C25 117.5(16)
C26 C27 C28 119.9(18)
C27 C28 C29 118.4(17)
C27 C28 C35 121.8(17)
C29 C28 C35 119.8(16)
N5 C29 C28 121.9(17)
N5 C29 C30 119.1(15)
C28 C29 C30 118.9(15)
N6 C30 C31 122.8(15)
N6 C30 C29 116.7(14)
C31 C30 C29 120.4(15)
C30 C31 C32 118.1(16)
C30 C31 C36 116.7(15)
C32 C31 C36 125.1(16)
C33 C32 C31 120.1(16)
C32 C33 C34 119.1(18)
N6 C34 C33 125.5(16)
N6 C34 P6 110.7(11)
C33 C34 P6 123.8(13)
C36 C35 C28 118.9(17)
C35 C36 C31 124.9(16)
C42 C37 C38 118.4(18)
C42 C37 P1 123.0(13)
C38 C37 P1 118.2(15)
C37 C38 C39 121(2)
C40 C39 C38 120(2)
C39 C40 C41 123(2)
C40 C41 C42 123(3)
C37 C42 C41 115(2)
C48 C43 C44 120(2)
C48 C43 P1 119.4(18)
C44 C43 P1 120.3(17)
C45 C44 C43 122(3)
C46 C45 C44 113(3)
C47 C46 C45 125(2)
C46 C47 C48 113(3)
C43 C48 C47 124(3)
C50 C49 C54 119.2(16)
C50 C49 P2 118.1(13)
C54 C49 P2 122.7(14)
C49 C50 C51 121.6(16)
C52 C51 C50 119.1(17)
C53 C52 C51 119.6(18)
C52 C53 C54 121.2(18)
C49 C54 C53 119.2(17)
C56 C55 C60 117.8(17)
C56 C55 P2 120.8(14)
C60 C55 P2 121.3(15)
C55 C56 C57 124(2)
C58 C57 C56 116(2)
C57 C58 C59 120(2)
C58 C59 C60 119(2)
C59 C60 C55 121(2)
C66 C61 C62 120.0(17)
C66 C61 P3 116.2(13)
C62 C61 P3 123.7(15)
C63 C62 C61 118.8(18)
C62 C63 C64 122.3(19)
C65 C64 C63 119(2)
C64 C65 C66 117(2)
C65 C66 C61 122(2)
C68 C67 C72 117.2(16)
C68 C67 P3 124.9(13)
C72 C67 P3 117.8(13)
C69 C68 C67 122.1(19)
C68 C69 C70 121(2)
C71 C70 C69 120.3(18)
C70 C71 C72 117.9(18)
C71 C72 C67 121.8(17)
C74 C73 C78 120.2(15)
C74 C73 P4 116.7(13)
C78 C73 P4 123.1(13)
C73 C74 C75 120.0(16)
C74 C75 C76 121(2)
C77 C76 C75 119.0(19)
C76 C77 C78 120.5(18)
C77 C78 C73 119.0(16)
C84 C79 C80 119.3(16)
C84 C79 P4 121.7(14)
C80 C79 P4 119.0(13)
C81 C80 C79 119.5(17)
C80 C81 C82 121.4(18)
C83 C82 C81 118.4(18)
C82 C83 C84 120.2(18)
C83 C84 C79 120.9(18)
C86 C85 C90 118.7(18)
C86 C85 P5 122.4(15)
C90 C85 P5 118.7(14)
C87 C86 C85 120(2)
C88 C87 C86 121(2)
C87 C88 C89 119(2)
C90 C89 C88 119(2)
C89 C90 C85 121.1(18)
C92 C91 C96 117.9(19)
C92 C91 P5 120.7(15)
C96 C91 P5 120.8(15)
C91 C92 C93 120(2)
C94 C93 C92 118(2)
C93 C94 C95 122(2)
C96 C95 C94 119(2)
C95 C96 C91 122(2)
C102 C97 C98 120.3(19)
C102 C97 P6 122.5(15)
C98 C97 P6 117.0(16)
C99 C98 C97 120(2)
C98 C99 C100 121(3)
C101 C100 C99 119(2)
C100 C101 C102 120(3)
C97 C102 C101 120(2)
C104 C103 C108 116.6(19)
C104 C103 P6 125.9(16)
C108 C103 P6 117.5(15)
C103 C104 C105 120(2)
C106 C105 C104 120(2)
C107 C106 C105 120(2)
C106 C107 C108 120(2)
C107 C108 C103 123(2)
Cl2 C1S Cl3 112.1(11)
Cl2 C1S Cl1 113.0(12)
Cl3 C1S Cl1 111.0(12)
Cl5 C2S Cl6 110.5(13)
Cl5 C2S Cl4 111.1(12)
Cl6 C2S Cl4 111.2(12)
Cl7 C3S Cl8 112.8(18)
Cl9 C4S Cl10 108(2)

loop_
_geom_bond_atom_site_label_1
_geom_bond_atom_site_label_2
_geom_bond_distance
Au1 P5 2.298(6)
Au1 P3 2.332(6)
Au1 P1 2.418(5)
Au1 Tl1 2.844(4)
Au2 P2 2.372(7)
Au2 P6 2.319(7)
Au2 P4 2.310(7)
Au2 Tl1 2.869(4)
Pd1 P1 2.210(9)
Pd1 P5 2.442(10)
Pd1 P3 2.489(10)
Pd1 Tl1 2.671(8)
Pd2 P6 2.333(15)
Pd2 P2 2.285(15)
Pd2 P4 2.473(14)
Pd2 Tl1 2.648(9)
P1 C43 1.801(18)
P1 C37 1.820(17)
P1 C1 1.80(2)
P2 C55 1.811(18)
P2 C49 1.836(18)
P2 C10 1.829(17)
P3 C67 1.799(18)
P3 C61 1.838(18)
P3 C13 1.822(17)
P4 C79 1.859(17)
P4 C22 1.862(17)
P4 C73 1.850(17)
P5 C91 1.827(18)
P5 C85 1.825(19)
P5 C25 1.875(17)
P6 C103 1.809(18)
P6 C34 1.869(17)
P6 C97 1.838(18)
P7 F6 1.544(18)
P7 F5 1.581(15)
P7 F2 1.601(15)
P7 F3 1.616(16)
P7 F1 1.580(13)
P7 F4 1.588(15)
P8 F12 1.549(18)
P8 F10 1.581(14)
P8 F8 1.526(15)
P8 F9 1.643(17)
P8 F7 1.607(16)
P8 F11 1.601(17)
N1 C1 1.29(2)
N1 C5 1.31(2)
N2 C10 1.34(2)
N2 C6 1.41(2)
N3 C13 1.34(2)
N3 C17 1.36(2)
N4 C22 1.34(2)
N4 C18 1.37(2)
N5 C25 1.30(2)
N5 C29 1.35(2)
N6 C34 1.36(2)
N6 C30 1.40(2)
C1 C2 1.44(2)
C2 C3 1.36(3)
C3 C4 1.45(3)
C4 C11 1.43(3)
C4 C5 1.42(2)
C5 C6 1.43(2)
C6 C7 1.42(3)
C7 C8 1.39(3)
C7 C12 1.43(2)
C8 C9 1.40(2)
C9 C10 1.40(2)
C11 C12 1.36(3)
C13 C14 1.43(2)
C14 C15 1.36(3)
C15 C16 1.42(3)
C16 C17 1.41(3)
C16 C23 1.43(3)
C17 C18 1.44(2)
C18 C19 1.44(3)
C19 C20 1.35(3)
C19 C24 1.46(3)
C20 C21 1.34(3)
C21 C22 1.38(3)
C23 C24 1.32(3)
C25 C26 1.44(3)
C26 C27 1.34(3)
C27 C28 1.39(2)
C28 C29 1.43(2)
C28 C35 1.43(3)
C29 C30 1.45(2)
C30 C31 1.41(2)
C31 C32 1.39(3)
C31 C36 1.44(2)
C32 C33 1.34(3)
C33 C34 1.37(2)
C35 C36 1.34(3)
C37 C42 1.42(3)
C37 C38 1.41(3)
C38 C39 1.38(3)
C39 C40 1.29(4)
C40 C41 1.32(4)
C41 C42 1.41(3)
C43 C48 1.35(3)
C43 C44 1.44(3)
C44 C45 1.37(3)
C45 C46 1.48(5)
C46 C47 1.43(6)
C47 C48 1.42(4)
C49 C50 1.38(3)
C49 C54 1.38(3)
C50 C51 1.39(2)
C51 C52 1.41(3)
C52 C53 1.34(3)
C53 C54 1.43(3)
C55 C56 1.37(3)
C55 C60 1.39(3)
C56 C57 1.39(3)
C57 C58 1.42(4)
C58 C59 1.40(4)
C59 C60 1.37(3)
C61 C66 1.33(3)
C61 C62 1.42(2)
C62 C63 1.36(3)
C63 C64 1.37(3)
C64 C65 1.41(4)
C65 C66 1.43(3)
C67 C68 1.38(3)
C67 C72 1.44(2)
C68 C69 1.39(3)
C69 C70 1.38(3)
C70 C71 1.42(3)
C71 C72 1.40(3)
C73 C74 1.39(2)
C73 C78 1.40(2)
C74 C75 1.39(3)
C75 C76 1.38(3)
C76 C77 1.41(3)
C77 C78 1.40(2)
C79 C84 1.38(2)
C79 C80 1.38(3)
C80 C81 1.39(3)
C81 C82 1.38(3)
C82 C83 1.39(3)
C83 C84 1.38(3)
C85 C86 1.42(3)
C85 C90 1.38(3)
C86 C87 1.35(3)
C87 C88 1.40(3)
C88 C89 1.39(3)
C89 C90 1.39(3)
C91 C92 1.38(3)
C91 C96 1.39(2)
C92 C93 1.40(3)
C93 C94 1.40(4)
C94 C95 1.35(4)
C95 C96 1.36(3)
C97 C102 1.36(3)
C97 C98 1.37(3)
C98 C99 1.38(3)
C99 C100 1.36(5)
C100 C101 1.39(5)
C101 C102 1.40(3)
C103 C104 1.35(3)
C103 C108 1.42(3)
C104 C105 1.43(3)
C105 C106 1.37(4)
C106 C107 1.35(4)
C107 C108 1.37(3)
C1S Cl2 1.73(2)
C1S Cl3 1.73(2)
C1S Cl1 1.76(2)
C2S Cl5 1.74(2)
C2S Cl6 1.76(2)
C2S Cl4 1.77(2)
C3S Cl7 1.67(3)
C3S Cl8 1.75(3)
C4S Cl9 1.73(3)
C4S Cl10 1.87(4)
